data_2213584
loop_
_publ_author_name
'Du, Lin'
'Fang, Rui-Bing'
'Zhao, Qi-Hua'

_publ_section_title
;Pentaaqua-1\k^2^<i>O</i>,2\k^3^<i>O</i>-bis(2,2'-bipyridine)-1\k^2^<i>N</i>,<i>N</i>';2\k^2^<i>N</i>,<i>N</i>'-\m-biphenyl-2,2'-dicarboxylato-1:2\k^2^<i>O</i>:<i>O</i>'-biphenyl-2,2'-dicarboxylato-1\k<i>O</i>-dimanganese(II)
 tetrahydrate
;
_journal_coeditor_code SU2011
_journal_issue 5
_journal_name_full 'Acta Crystallographica Section E'
_journal_page_first m1439
_journal_page_last m1441
_journal_paper_doi 10.1107/S1600536807019058
_journal_volume 63
_journal_year 2007
_chemical_formula_iupac '[Mn2 (C14 H8 O4)2 (C10 H8 N2)2 (H2 O)5], 4H2 O'
_chemical_formula_moiety 'C48 H42 Mn2 N4 O13, 4(H2 O)'
_chemical_formula_sum 'C48 H50 Mn2 N4 O17'
_chemical_formula_weight 1064.80
_chemical_name_systematic
;
Pentaaqua-1\k^2^O,2\k^3^O-bis(2,2'-bipyridine)-1\k^2^N,N';2\k^2^N,N'-\m-
biphenyl-2,2'-dicarboxylato-1:2\k^2^O:O'-biphenyl-2,2'-dicarboxylato-1\kO-
dimanganese(II) tetrahydrate
;
_space_group_IT_number 2
_symmetry_cell_setting triclinic
_symmetry_space_group_name_Hall '-P 1'
_symmetry_space_group_name_H-M 'P -1'
_atom_sites_solution_hydrogens geom
_atom_sites_solution_primary direct
_atom_sites_solution_secondary difmap
_audit_creation_method SHELXL-97
_cell_angle_alpha 79.50(2)
_cell_angle_beta 75.92(2)
_cell_angle_gamma 86.08(2)
_cell_formula_units_Z 2
_cell_length_a 10.014(3)
_cell_length_b 13.167(5)
_cell_length_c 20.051(6)
_cell_measurement_reflns_used 6185
_cell_measurement_temperature 293(2)
_cell_measurement_theta_max 28.50
_cell_measurement_theta_min 1.57
_cell_volume 2520.6(15)
_computing_cell_refinement 'SAINT (Bruker, 2002)'
_computing_data_collection 'SMART (Bruker, 2002)'
_computing_data_reduction SAINT
_computing_molecular_graphics 'SHELXTL (Sheldrick, 1997b)'
_computing_publication_material SHELXTL
_computing_structure_refinement 'SHELXL97 (Sheldrick, 1997a)'
_computing_structure_solution 'SHELXS97 (Sheldrick, 1997a)'
_diffrn_ambient_temperature 293(2)
_diffrn_measured_fraction_theta_full 0.992
_diffrn_measured_fraction_theta_max 0.885
_diffrn_measurement_device_type 'Bruker SMART CCD area-detector'
_diffrn_measurement_method '\f and \w'
_diffrn_radiation_monochromator graphite
_diffrn_radiation_source 'fine-focus sealed tube'
_diffrn_radiation_type MoK\a
_diffrn_radiation_wavelength 0.71073
_diffrn_reflns_av_R_equivalents 0.0504
_diffrn_reflns_av_sigmaI/netI 0.1310
_diffrn_reflns_limit_h_max 12
_diffrn_reflns_limit_h_min -13
_diffrn_reflns_limit_k_max 15
_diffrn_reflns_limit_k_min -16
_diffrn_reflns_limit_l_max 25
_diffrn_reflns_limit_l_min -23
_diffrn_reflns_number 16503
_diffrn_reflns_theta_full 25.00
_diffrn_reflns_theta_max 28.50
_diffrn_reflns_theta_min 1.57
_diffrn_standards_decay_% 0
_diffrn_standards_number 0
_exptl_absorpt_coefficient_mu 0.576
_exptl_absorpt_correction_T_max 0.904
_exptl_absorpt_correction_T_min 0.823
_exptl_absorpt_correction_type multi-scan
_exptl_absorpt_process_details '(SADABS; Sheldrick, 1996)'
_exptl_crystal_colour pink
_exptl_crystal_density_diffrn 1.403
_exptl_crystal_density_method 'not measured'
_exptl_crystal_description block
_exptl_crystal_F_000 1104
_exptl_crystal_size_max 0.34
_exptl_crystal_size_mid 0.29
_exptl_crystal_size_min 0.18
_refine_diff_density_max 0.537
_refine_diff_density_min -0.489
_refine_ls_extinction_method none
_refine_ls_goodness_of_fit_ref 0.996
_refine_ls_hydrogen_treatment constr
_refine_ls_matrix_type full
_refine_ls_number_parameters 640
_refine_ls_number_reflns 11306
_refine_ls_number_restraints 0
_refine_ls_restrained_S_all 0.996
_refine_ls_R_factor_all 0.1680
_refine_ls_R_factor_gt 0.0739
_refine_ls_shift/su_max 0.000
_refine_ls_shift/su_mean 0.000
_refine_ls_structure_factor_coef Fsqd
_refine_ls_weighting_details 'calc w=1/[\s^2^(Fo^2^)+(0.0794P)^2^] where P=(Fo^2^+2Fc^2^)/3'
_refine_ls_weighting_scheme calc
_refine_ls_wR_factor_gt 0.1614
_refine_ls_wR_factor_ref 0.2089
_reflns_number_gt 5019
_reflns_number_total 11306
_reflns_threshold_expression I>2\s(I)
_cod_data_source_file su2011.cif
_cod_data_source_block I
_cod_database_code 2213584
_cod_database_fobs_code 2213584

loop_
_symmetry_equiv_pos_as_xyz
'x, y, z'
'-x, -y, -z'

loop_
_atom_site_type_symbol
_atom_site_label
_atom_site_fract_x
_atom_site_fract_y
_atom_site_fract_z
_atom_site_U_iso_or_equiv
_atom_site_adp_type
_atom_site_calc_flag
_atom_site_refinement_flags
_atom_site_occupancy
Mn Mn1 1.21991(7) 0.21329(6) 0.09624(4) 0.0478(2) Uani d . 1
Mn Mn2 0.83988(7) 0.48961(6) 0.32323(4) 0.0406(2) Uani d . 1
O O1 0.7267(4) 0.8042(3) 0.12015(19) 0.0649(11) Uani d . 1
O O1W 1.3060(4) 0.5537(3) 0.0268(2) 0.0833(13) Uani d . 1
H H1WA 1.3654 0.5740 -0.0108 0.100 Uiso d R 1
H H1WB 1.2630 0.5973 0.0512 0.100 Uiso d R 1
O O2 0.9162(4) 0.7230(3) 0.14285(18) 0.0694(12) Uani d . 1
O O2W 1.0402(4) 0.6410(4) 0.0350(2) 0.0919(14) Uani d . 1
H H2WA 1.0863 0.6958 0.0221 0.110 Uiso d R 1
H H2WB 1.0241 0.6089 0.0048 0.110 Uiso d R 1
O O3 0.6088(4) 0.5335(3) 0.21262(19) 0.0600(10) Uani d . 1
O O3W 0.5484(4) 0.5467(4) 0.0841(2) 0.0869(14) Uani d . 1
H H3WA 0.5045 0.6028 0.0743 0.104 Uiso d R 1
H H3WB 0.5518 0.4986 0.0606 0.104 Uiso d R 1
O O4 0.6761(3) 0.5929(3) 0.29596(16) 0.0455(8) Uani d . 1
O O4W 0.8818(8) 0.4690(6) 0.1009(4) 0.188(3) Uani d . 1
H H4WA 0.8290 0.4305 0.0897 0.225 Uiso d R 1
H H4WB 0.9426 0.5036 0.0694 0.225 Uiso d R 1
O O5 0.9825(3) 0.5836(3) 0.24327(18) 0.0583(10) Uani d . 1
H H5B 1.0252 0.6300 0.2536 0.070 Uiso d R 1
H H5C 0.9968 0.5748 0.2011 0.070 Uiso d R 1
O O6 0.7591(3) 0.3874(3) 0.27064(18) 0.0566(10) Uani d . 1
H H6A 0.6973 0.3449 0.2936 0.068 Uiso d R 1
H H6B 0.7891 0.3897 0.2269 0.068 Uiso d R 1
O O7 1.0146(3) 0.3824(3) 0.33138(16) 0.0456(8) Uani d . 1
O O8 1.1715(3) 0.4374(3) 0.23427(18) 0.0577(10) Uani d . 1
O O9 0.9089(3) 0.2431(3) 0.20507(17) 0.0571(10) Uani d . 1
O O10 1.1168(3) 0.1724(3) 0.20695(17) 0.0518(9) Uani d . 1
O O11 1.2349(5) 0.3691(3) 0.11281(19) 0.0790(12) Uani d . 1
H H11B 1.3101 0.3892 0.1179 0.095 Uiso d R 1
H H11C 1.1656 0.4104 0.1141 0.095 Uiso d R 1
O O12 1.0166(3) 0.2177(3) 0.07463(18) 0.0657(11) Uani d . 1
H H12A 0.9868 0.1644 0.0652 0.079 Uiso d R 1
H H12B 0.9670 0.2727 0.0757 0.079 Uiso d R 1
O O13 1.2974(4) 0.2760(3) -0.01381(18) 0.0739(12) Uani d . 1
H H13A 1.3267 0.2354 -0.0430 0.089 Uiso d R 1
H H13B 1.2985 0.3410 -0.0276 0.089 Uiso d R 1
N N1 0.8805(4) 0.5726(3) 0.4063(2) 0.0482(11) Uani d . 1
N N2 0.7061(4) 0.4218(3) 0.4289(2) 0.0451(10) Uani d . 1
N N3 1.4313(4) 0.1669(4) 0.1116(2) 0.0544(12) Uani d . 1
N N4 1.2571(5) 0.0485(4) 0.0810(2) 0.0565(12) Uani d . 1
C C1 0.7834(5) 0.8140(4) 0.2275(3) 0.0452(12) Uani d . 1
C C2 0.8973(6) 0.8508(4) 0.2446(3) 0.0598(15) Uani d . 1
H H2A 0.9829 0.8508 0.2135 0.072 Uiso calc R 1
C C3 0.8859(7) 0.8864(5) 0.3056(4) 0.079(2) Uani d . 1
H H3A 0.9622 0.9113 0.3157 0.095 Uiso calc R 1
C C4 0.7596(7) 0.8846(5) 0.3517(3) 0.0713(18) Uani d . 1
H H4A 0.7510 0.9054 0.3945 0.086 Uiso calc R 1
C C5 0.6450(6) 0.8522(4) 0.3353(3) 0.0567(14) Uani d . 1
H H5A 0.5597 0.8546 0.3665 0.068 Uiso calc R 1
C C6 0.6540(5) 0.8158(4) 0.2728(3) 0.0447(12) Uani d . 1
C C7 0.5229(5) 0.7839(4) 0.2606(2) 0.0433(12) Uani d . 1
C C8 0.4162(5) 0.8573(4) 0.2615(3) 0.0559(14) Uani d . 1
H H8A 0.4299 0.9231 0.2688 0.067 Uiso calc R 1
C C9 0.2899(6) 0.8347(5) 0.2517(3) 0.0676(17) Uani d . 1
H H9A 0.2194 0.8847 0.2537 0.081 Uiso calc R 1
C C10 0.2685(6) 0.7390(5) 0.2392(3) 0.0645(16) Uani d . 1
H H10A 0.1849 0.7238 0.2312 0.077 Uiso calc R 1
C C11 0.3726(5) 0.6665(5) 0.2385(3) 0.0572(15) Uani d . 1
H H11A 0.3573 0.6010 0.2311 0.069 Uiso calc R 1
C C12 0.5005(5) 0.6858(4) 0.2484(2) 0.0420(12) Uani d . 1
C C13 0.8091(5) 0.7769(4) 0.1582(3) 0.0466(13) Uani d . 1
C C14 0.6033(5) 0.5994(4) 0.2521(3) 0.0439(12) Uani d . 1
C C15 0.6114(5) 0.3517(4) 0.4351(3) 0.0577(15) Uani d . 1
H H15A 0.6070 0.3246 0.3961 0.069 Uiso calc R 1
C C16 0.5196(6) 0.3184(5) 0.4981(3) 0.0683(17) Uani d . 1
H H16A 0.4553 0.2690 0.5012 0.082 Uiso calc R 1
C C17 0.5246(7) 0.3590(5) 0.5558(3) 0.0725(18) Uani d . 1
H H17A 0.4629 0.3387 0.5984 0.087 Uiso calc R 1
C C18 0.6221(6) 0.4296(5) 0.5489(3) 0.0619(16) Uani d . 1
H H18A 0.6284 0.4568 0.5877 0.074 Uiso calc R 1
C C19 0.7120(5) 0.4616(4) 0.4854(2) 0.0460(12) Uani d . 1
C C20 0.8161(5) 0.5407(4) 0.4729(3) 0.0471(13) Uani d . 1
C C21 0.8482(6) 0.5815(5) 0.5268(3) 0.0632(16) Uani d . 1
H H21A 0.8015 0.5599 0.5728 0.076 Uiso calc R 1
C C22 0.9479(7) 0.6528(5) 0.5114(3) 0.0707(18) Uani d . 1
H H22A 0.9722 0.6784 0.5470 0.085 Uiso calc R 1
C C23 1.0119(6) 0.6864(5) 0.4435(3) 0.0681(17) Uani d . 1
H H23A 1.0786 0.7365 0.4319 0.082 Uiso calc R 1
C C24 0.9759(6) 0.6443(4) 0.3919(3) 0.0596(15) Uani d . 1
H H24A 1.0199 0.6670 0.3455 0.072 Uiso calc R 1
C C25 1.2274(5) 0.2882(4) 0.3074(2) 0.0411(12) Uani d . 1
C C26 1.3671(5) 0.3097(4) 0.2912(3) 0.0537(14) Uani d . 1
H H26A 1.3958 0.3760 0.2701 0.064 Uiso calc R 1
C C27 1.4630(6) 0.2346(5) 0.3058(3) 0.0694(18) Uani d . 1
H H27A 1.5554 0.2510 0.2960 0.083 Uiso calc R 1
C C28 1.4234(6) 0.1362(5) 0.3345(3) 0.0726(19) Uani d . 1
H H28A 1.4885 0.0851 0.3436 0.087 Uiso calc R 1
C C29 1.2846(6) 0.1129(5) 0.3503(3) 0.0630(16) Uani d . 1
H H29A 1.2578 0.0454 0.3692 0.076 Uiso calc R 1
C C30 1.1841(5) 0.1894(4) 0.3381(3) 0.0454(12) Uani d . 1
C C31 1.0369(5) 0.1583(4) 0.3602(3) 0.0452(12) Uani d . 1
C C32 0.9827(6) 0.1244(4) 0.4312(3) 0.0570(15) Uani d . 1
H H32A 1.0403 0.1180 0.4619 0.068 Uiso calc R 1
C C33 0.8465(6) 0.1003(5) 0.4569(3) 0.0677(17) Uani d . 1
H H33A 0.8130 0.0773 0.5044 0.081 Uiso calc R 1
C C34 0.7593(6) 0.1102(4) 0.4122(3) 0.0669(17) Uani d . 1
H H34A 0.6664 0.0960 0.4296 0.080 Uiso calc R 1
C C35 0.8112(5) 0.1415(4) 0.3415(3) 0.0509(13) Uani d . 1
H H35A 0.7527 0.1466 0.3113 0.061 Uiso calc R 1
C C36 0.9487(5) 0.1653(4) 0.3145(3) 0.0405(11) Uani d . 1
C C37 0.9975(5) 0.1957(4) 0.2362(3) 0.0425(12) Uani d . 1
C C38 1.1288(5) 0.3752(4) 0.2904(3) 0.0396(11) Uani d . 1
C C39 1.5156(6) 0.2309(5) 0.1254(3) 0.0722(18) Uani d . 1
H H39A 1.4874 0.2995 0.1263 0.087 Uiso calc R 1
C C40 1.6417(7) 0.1996(7) 0.1384(4) 0.086(2) Uani d . 1
H H40A 1.6977 0.2463 0.1476 0.103 Uiso calc R 1
C C41 1.6832(7) 0.0996(8) 0.1375(4) 0.094(2) Uani d . 1
H H41A 1.7675 0.0764 0.1471 0.112 Uiso calc R 1
C C42 1.6009(6) 0.0340(6) 0.1226(3) 0.0774(19) Uani d . 1
H H42A 1.6286 -0.0347 0.1218 0.093 Uiso calc R 1
C C43 1.4748(5) 0.0692(4) 0.1085(3) 0.0537(14) Uani d . 1
C C44 1.3799(6) 0.0048(5) 0.0891(3) 0.0585(15) Uani d . 1
C C45 1.4142(8) -0.0946(5) 0.0789(3) 0.0783(19) Uani d . 1
H H45A 1.4987 -0.1238 0.0846 0.094 Uiso calc R 1
C C46 1.3246(9) -0.1499(6) 0.0605(4) 0.094(2) Uani d . 1
H H46A 1.3493 -0.2166 0.0521 0.113 Uiso calc R 1
C C47 1.1976(8) -0.1092(6) 0.0541(3) 0.088(2) Uani d . 1
H H47A 1.1337 -0.1479 0.0435 0.106 Uiso calc R 1
C C48 1.1687(7) -0.0083(5) 0.0640(3) 0.0800(19) Uani d . 1
H H48A 1.0841 0.0215 0.0587 0.096 Uiso calc R 1

loop_
_atom_site_aniso_label
_atom_site_aniso_U_11
_atom_site_aniso_U_22
_atom_site_aniso_U_33
_atom_site_aniso_U_12
_atom_site_aniso_U_13
_atom_site_aniso_U_23
Mn1 0.0428(5) 0.0561(5) 0.0468(5) 0.0054(4) -0.0123(4) -0.0145(4)
Mn2 0.0426(4) 0.0461(5) 0.0339(4) 0.0024(3) -0.0089(3) -0.0099(3)
O1 0.066(3) 0.079(3) 0.054(2) 0.024(2) -0.021(2) -0.024(2)
O1W 0.087(3) 0.089(3) 0.070(3) 0.009(3) -0.011(2) -0.018(2)
O2 0.063(3) 0.089(3) 0.044(2) 0.031(2) -0.0034(18) -0.007(2)
O2W 0.105(3) 0.106(4) 0.065(3) 0.034(3) -0.023(2) -0.025(3)
O3 0.075(3) 0.054(2) 0.065(3) 0.013(2) -0.038(2) -0.024(2)
O3W 0.094(3) 0.101(4) 0.075(3) 0.002(3) -0.023(2) -0.035(3)
O4 0.047(2) 0.050(2) 0.042(2) 0.0054(16) -0.0137(16) -0.0111(16)
O4W 0.243(8) 0.176(8) 0.147(6) -0.017(6) -0.037(6) -0.041(5)
O5 0.059(2) 0.061(2) 0.047(2) -0.0031(19) -0.0058(17) 0.0005(18)
O6 0.066(2) 0.056(2) 0.054(2) -0.0010(19) -0.0184(18) -0.0202(19)
O7 0.040(2) 0.049(2) 0.045(2) 0.0068(16) -0.0080(16) -0.0077(16)
O8 0.060(2) 0.047(2) 0.052(2) 0.0050(18) 0.0053(18) 0.0001(19)
O9 0.051(2) 0.079(3) 0.047(2) 0.022(2) -0.0190(18) -0.024(2)
O10 0.040(2) 0.070(3) 0.044(2) 0.0076(18) -0.0085(16) -0.0125(18)
O11 0.111(3) 0.065(3) 0.061(3) -0.001(2) -0.015(2) -0.019(2)
O12 0.051(2) 0.085(3) 0.068(3) 0.010(2) -0.0205(19) -0.026(2)
O13 0.101(3) 0.073(3) 0.049(2) -0.006(2) -0.012(2) -0.017(2)
N1 0.058(3) 0.050(3) 0.037(2) -0.002(2) -0.013(2) -0.008(2)
N2 0.048(3) 0.044(3) 0.041(2) 0.002(2) -0.0054(19) -0.010(2)
N3 0.046(3) 0.063(3) 0.055(3) -0.001(2) -0.011(2) -0.013(2)
N4 0.051(3) 0.058(3) 0.063(3) -0.006(2) -0.009(2) -0.019(2)
C1 0.051(3) 0.038(3) 0.049(3) 0.002(2) -0.018(3) -0.005(2)
C2 0.054(4) 0.056(4) 0.072(4) -0.001(3) -0.018(3) -0.014(3)
C3 0.073(5) 0.066(4) 0.114(6) -0.005(4) -0.040(4) -0.028(4)
C4 0.093(5) 0.063(4) 0.072(4) -0.004(4) -0.035(4) -0.027(3)
C5 0.063(4) 0.049(3) 0.058(4) 0.001(3) -0.009(3) -0.017(3)
C6 0.052(3) 0.029(3) 0.052(3) 0.009(2) -0.012(3) -0.009(2)
C7 0.037(3) 0.051(3) 0.038(3) 0.003(2) -0.004(2) -0.006(2)
C8 0.049(3) 0.050(3) 0.057(4) 0.009(3) 0.003(3) -0.005(3)
C9 0.039(3) 0.080(5) 0.073(4) 0.015(3) -0.007(3) 0.002(4)
C10 0.041(3) 0.071(4) 0.076(4) 0.000(3) -0.012(3) -0.002(3)
C11 0.049(3) 0.063(4) 0.056(4) -0.006(3) -0.012(3) 0.001(3)
C12 0.037(3) 0.047(3) 0.042(3) 0.002(2) -0.011(2) -0.005(2)
C13 0.042(3) 0.045(3) 0.046(3) -0.002(3) -0.003(2) -0.002(3)
C14 0.042(3) 0.044(3) 0.044(3) -0.005(2) -0.010(2) -0.003(2)
C15 0.061(4) 0.061(4) 0.047(3) -0.008(3) -0.002(3) -0.014(3)
C16 0.070(4) 0.054(4) 0.070(4) -0.012(3) 0.004(3) -0.008(3)
C17 0.081(5) 0.068(4) 0.051(4) 0.000(4) 0.011(3) -0.001(3)
C18 0.074(4) 0.065(4) 0.039(3) 0.004(3) -0.001(3) -0.008(3)
C19 0.052(3) 0.046(3) 0.036(3) 0.003(3) -0.007(2) -0.005(2)
C20 0.056(3) 0.050(3) 0.039(3) 0.011(3) -0.016(2) -0.013(3)
C21 0.095(5) 0.061(4) 0.038(3) 0.001(4) -0.021(3) -0.013(3)
C22 0.105(5) 0.066(4) 0.056(4) 0.004(4) -0.043(4) -0.019(3)
C23 0.088(5) 0.060(4) 0.065(4) -0.019(3) -0.030(4) -0.011(3)
C24 0.071(4) 0.064(4) 0.045(3) -0.015(3) -0.015(3) -0.007(3)
C25 0.041(3) 0.042(3) 0.043(3) 0.006(2) -0.013(2) -0.013(2)
C26 0.041(3) 0.061(4) 0.063(4) -0.001(3) -0.016(3) -0.017(3)
C27 0.039(3) 0.082(5) 0.095(5) 0.007(3) -0.023(3) -0.027(4)
C28 0.056(4) 0.070(5) 0.101(5) 0.023(3) -0.045(4) -0.013(4)
C29 0.062(4) 0.051(4) 0.082(4) 0.007(3) -0.032(3) -0.008(3)
C30 0.046(3) 0.052(3) 0.044(3) 0.006(3) -0.017(2) -0.015(3)
C31 0.048(3) 0.037(3) 0.049(3) 0.004(2) -0.014(2) -0.003(2)
C32 0.071(4) 0.054(4) 0.042(3) 0.003(3) -0.016(3) 0.001(3)
C33 0.069(4) 0.064(4) 0.057(4) -0.010(3) 0.011(3) -0.007(3)
C34 0.054(4) 0.058(4) 0.081(5) -0.009(3) 0.001(3) -0.010(3)
C35 0.046(3) 0.048(3) 0.061(4) -0.001(3) -0.013(3) -0.012(3)
C36 0.043(3) 0.033(3) 0.045(3) 0.001(2) -0.010(2) -0.007(2)
C37 0.041(3) 0.047(3) 0.047(3) 0.000(2) -0.017(3) -0.016(3)
C38 0.042(3) 0.038(3) 0.044(3) 0.001(2) -0.016(2) -0.014(2)
C39 0.048(4) 0.084(5) 0.093(5) -0.002(3) -0.022(3) -0.030(4)
C40 0.054(4) 0.117(7) 0.096(5) -0.014(4) -0.023(4) -0.032(5)
C41 0.047(4) 0.130(8) 0.096(6) 0.010(5) -0.021(4) 0.000(5)
C42 0.061(4) 0.078(5) 0.081(5) 0.013(4) -0.009(4) -0.001(4)
C43 0.048(3) 0.056(4) 0.048(3) 0.006(3) -0.003(3) 0.002(3)
C44 0.064(4) 0.052(4) 0.047(3) 0.003(3) 0.003(3) -0.002(3)
C45 0.097(5) 0.058(4) 0.075(5) 0.000(4) -0.008(4) -0.014(4)
C46 0.129(7) 0.063(5) 0.077(5) 0.008(5) -0.003(5) -0.014(4)
C47 0.109(6) 0.076(5) 0.077(5) -0.038(5) 0.002(4) -0.026(4)
C48 0.086(5) 0.078(5) 0.077(5) -0.018(4) -0.008(4) -0.025(4)

loop_
_atom_type_symbol
_atom_type_description
_atom_type_scat_dispersion_real
_atom_type_scat_dispersion_imag
_atom_type_scat_source
C C 0.0033 0.0016 'International Tables Vol C Tables 4.2.6.8 and 6.1.1.4'
H H 0.0000 0.0000 'International Tables Vol C Tables 4.2.6.8 and 6.1.1.4'
N N 0.0061 0.0033 'International Tables Vol C Tables 4.2.6.8 and 6.1.1.4'
O O 0.0106 0.0060 'International Tables Vol C Tables 4.2.6.8 and 6.1.1.4'
Mn Mn 0.3368 0.7283 'International Tables Vol C Tables 4.2.6.8 and 6.1.1.4'

loop_
_geom_angle_atom_site_label_1
_geom_angle_atom_site_label_2
_geom_angle_atom_site_label_3
_geom_angle
_geom_angle_publ_flag
O11 Mn1 O12 101.70(17) y
O11 Mn1 O13 85.11(15) y
O12 Mn1 O13 87.15(14) y
O11 Mn1 O10 88.53(14) y
O12 Mn1 O10 86.95(13) y
O13 Mn1 O10 170.28(14) y
O11 Mn1 N4 166.21(17) y
O12 Mn1 N4 92.01(16) y
O13 Mn1 N4 94.16(16) y
O10 Mn1 N4 93.77(15) y
O11 Mn1 N3 93.34(17) y
O12 Mn1 N3 164.90(16) y
O13 Mn1 N3 92.83(15) y
O10 Mn1 N3 94.88(14) y
N4 Mn1 N3 72.92(17) y
O5 Mn2 O6 105.44(14) y
O5 Mn2 O4 88.27(13) y
O6 Mn2 O4 83.25(12) y
O5 Mn2 O7 86.02(13) y
O6 Mn2 O7 90.25(13) y
O4 Mn2 O7 169.91(12) y
O5 Mn2 N2 162.25(15) y
O6 Mn2 N2 92.28(14) y
O4 Mn2 N2 92.94(13) y
O7 Mn2 N2 95.03(13) y
O5 Mn2 N1 91.42(15) y
O6 Mn2 N1 163.12(15) y
O4 Mn2 N1 96.88(14) y
O7 Mn2 N1 91.58(13) y
N2 Mn2 N1 70.85(15) y
H1WA O1W H1WB 120.0 ?
H2WA O2W H2WB 120.0 ?
H3WA O3W H3WB 120.0 ?
C14 O4 Mn2 135.1(3) ?
H4WA O4W H4WB 120.0 ?
Mn2 O5 H5B 119.9 ?
Mn2 O5 H5C 120.1 ?
H5B O5 H5C 120.0 ?
Mn2 O6 H6A 120.0 ?
Mn2 O6 H6B 120.0 ?
H6A O6 H6B 120.0 ?
C38 O7 Mn2 130.9(3) ?
C37 O10 Mn1 127.7(3) ?
Mn1 O11 H11B 120.0 ?
Mn1 O11 H11C 120.0 ?
H11B O11 H11C 120.0 ?
Mn1 O12 H12A 119.9 ?
Mn1 O12 H12B 120.1 ?
H12A O12 H12B 120.0 ?
Mn1 O13 H13A 120.0 ?
Mn1 O13 H13B 120.0 ?
H13A O13 H13B 120.0 ?
C24 N1 C20 118.8(4) ?
C24 N1 Mn2 122.3(3) ?
C20 N1 Mn2 118.5(3) ?
C15 N2 C19 119.0(4) ?
C15 N2 Mn2 121.7(3) ?
C19 N2 Mn2 118.9(3) ?
C43 N3 C39 118.0(5) ?
C43 N3 Mn1 118.3(4) ?
C39 N3 Mn1 123.7(4) ?
C48 N4 C44 118.5(5) ?
C48 N4 Mn1 125.0(4) ?
C44 N4 Mn1 116.5(4) ?
C6 C1 C2 119.7(5) ?
C6 C1 C13 123.3(4) ?
C2 C1 C13 117.0(5) ?
C3 C2 C1 122.0(6) ?
C3 C2 H2A 119.0 ?
C1 C2 H2A 119.0 ?
C2 C3 C4 118.6(6) ?
C2 C3 H3A 120.7 ?
C4 C3 H3A 120.7 ?
C3 C4 C5 120.7(6) ?
C3 C4 H4A 119.6 ?
C5 C4 H4A 119.6 ?
C4 C5 C6 121.6(5) ?
C4 C5 H5A 119.2 ?
C6 C5 H5A 119.2 ?
C1 C6 C5 117.3(5) ?
C1 C6 C7 126.0(4) ?
C5 C6 C7 116.7(5) ?
C8 C7 C12 118.2(5) ?
C8 C7 C6 117.2(5) ?
C12 C7 C6 124.6(4) ?
C9 C8 C7 121.6(5) ?
C9 C8 H8A 119.2 ?
C7 C8 H8A 119.2 ?
C10 C9 C8 120.2(5) ?
C10 C9 H9A 119.9 ?
C8 C9 H9A 119.9 ?
C11 C10 C9 118.5(5) ?
C11 C10 H10A 120.8 ?
C9 C10 H10A 120.8 ?
C10 C11 C12 123.1(6) ?
C10 C11 H11A 118.4 ?
C12 C11 H11A 118.4 ?
C11 C12 C7 118.4(5) ?
C11 C12 C14 118.9(5) ?
C7 C12 C14 122.5(4) ?
O1 C13 O2 125.1(5) ?
O1 C13 C1 118.9(5) ?
O2 C13 C1 115.9(5) ?
O4 C14 O3 123.5(5) ?
O4 C14 C12 118.7(4) ?
O3 C14 C12 117.8(4) ?
N2 C15 C16 122.0(5) ?
N2 C15 H15A 119.0 ?
C16 C15 H15A 119.0 ?
C17 C16 C15 119.3(6) ?
C17 C16 H16A 120.3 ?
C15 C16 H16A 120.3 ?
C18 C17 C16 118.2(5) ?
C18 C17 H17A 120.9 ?
C16 C17 H17A 120.9 ?
C17 C18 C19 121.1(5) ?
C17 C18 H18A 119.5 ?
C19 C18 H18A 119.5 ?
N2 C19 C18 120.4(5) ?
N2 C19 C20 115.1(4) ?
C18 C19 C20 124.5(5) ?
N1 C20 C21 120.8(5) ?
N1 C20 C19 116.3(4) ?
C21 C20 C19 122.9(5) ?
C22 C21 C20 119.7(5) ?
C22 C21 H21A 120.2 ?
C20 C21 H21A 120.2 ?
C21 C22 C23 119.4(5) ?
C21 C22 H22A 120.3 ?
C23 C22 H22A 120.3 ?
C22 C23 C24 118.8(6) ?
C22 C23 H23A 120.6 ?
C24 C23 H23A 120.6 ?
N1 C24 C23 122.4(5) ?
N1 C24 H24A 118.8 ?
C23 C24 H24A 118.8 ?
C30 C25 C26 119.7(5) ?
C30 C25 C38 122.6(4) ?
C26 C25 C38 117.7(5) ?
C27 C26 C25 121.2(6) ?
C27 C26 H26A 119.4 ?
C25 C26 H26A 119.4 ?
C28 C27 C26 120.2(5) ?
C28 C27 H27A 119.9 ?
C26 C27 H27A 119.9 ?
C27 C28 C29 119.5(5) ?
C27 C28 H28A 120.3 ?
C29 C28 H28A 120.3 ?
C28 C29 C30 121.2(6) ?
C28 C29 H29A 119.4 ?
C30 C29 H29A 119.4 ?
C25 C30 C29 118.2(5) ?
C25 C30 C31 124.4(4) ?
C29 C30 C31 117.4(5) ?
C32 C31 C36 118.3(5) ?
C32 C31 C30 117.4(5) ?
C36 C31 C30 124.3(4) ?
C33 C32 C31 121.6(5) ?
C33 C32 H32A 119.2 ?
C31 C32 H32A 119.2 ?
C32 C33 C34 120.0(6) ?
C32 C33 H33A 120.0 ?
C34 C33 H33A 120.0 ?
C33 C34 C35 119.5(5) ?
C33 C34 H34A 120.2 ?
C35 C34 H34A 120.2 ?
C34 C35 C36 121.3(5) ?
C34 C35 H35A 119.4 ?
C36 C35 H35A 119.4 ?
C35 C36 C31 119.3(5) ?
C35 C36 C37 117.7(4) ?
C31 C36 C37 122.9(4) ?
O10 C37 O9 124.8(5) ?
O10 C37 C36 119.5(4) ?
O9 C37 C36 115.7(4) ?
O7 C38 O8 124.7(4) ?
O7 C38 C25 119.6(5) ?
O8 C38 C25 115.7(4) ?
N3 C39 C40 122.9(6) ?
N3 C39 H39A 118.6 ?
C40 C39 H39A 118.6 ?
C41 C40 C39 118.8(7) ?
C41 C40 H40A 120.6 ?
C39 C40 H40A 120.6 ?
C42 C41 C40 119.4(6) ?
C42 C41 H41A 120.3 ?
C40 C41 H41A 120.3 ?
C41 C42 C43 120.0(7) ?
C41 C42 H42A 120.0 ?
C43 C42 H42A 120.0 ?
N3 C43 C42 120.8(6) ?
N3 C43 C44 114.9(5) ?
C42 C43 C44 124.2(6) ?
N4 C44 C45 120.9(6) ?
N4 C44 C43 117.2(5) ?
C45 C44 C43 121.9(6) ?
C46 C45 C44 119.6(7) ?
C46 C45 H45A 120.2 ?
C44 C45 H45A 120.2 ?
C45 C46 C47 121.0(7) ?
C45 C46 H46A 119.5 ?
C47 C46 H46A 119.5 ?
C46 C47 C48 117.1(7) ?
C46 C47 H47A 121.4 ?
C48 C47 H47A 121.4 ?
N4 C48 C47 122.8(7) ?
N4 C48 H48A 118.6 ?
C47 C48 H48A 118.6 ?

loop_
_geom_bond_atom_site_label_1
_geom_bond_atom_site_label_2
_geom_bond_distance
_geom_bond_publ_flag
Mn1 O11 2.158(4) y
Mn1 O12 2.177(3) y
Mn1 O13 2.178(4) y
Mn1 O10 2.193(3) y
Mn1 N4 2.239(5) y
Mn1 N3 2.241(4) y
Mn2 O5 2.132(3) y
Mn2 O6 2.158(3) y
Mn2 O4 2.168(3) y
Mn2 O7 2.190(3) y
Mn2 N2 2.274(4) y
Mn2 N1 2.278(4) y
O1 C13 1.248(6) ?
O1W H1WA 0.8500 ?
O1W H1WB 0.8499 ?
O2 C13 1.250(6) ?
O2W H2WA 0.8500 ?
O2W H2WB 0.8500 ?
O3 C14 1.266(6) ?
O3W H3WA 0.8501 ?
O3W H3WB 0.8500 ?
O4 C14 1.260(5) ?
O4W H4WA 0.8501 ?
O4W H4WB 0.8500 ?
O5 H5B 0.8500 ?
O5 H5C 0.8501 ?
O6 H6A 0.8501 ?
O6 H6B 0.8500 ?
O7 C38 1.245(5) ?
O8 C38 1.264(6) ?
O9 C37 1.272(5) ?
O10 C37 1.242(5) ?
O11 H11B 0.8501 ?
O11 H11C 0.8500 ?
O12 H12A 0.8499 ?
O12 H12B 0.8499 ?
O13 H13A 0.8501 ?
O13 H13B 0.8499 ?
N1 C24 1.334(6) ?
N1 C20 1.337(6) ?
N2 C15 1.335(6) ?
N2 C19 1.348(6) ?
N3 C43 1.338(7) ?
N3 C39 1.340(7) ?
N4 C48 1.338(7) ?
N4 C44 1.355(7) ?
C1 C6 1.391(7) ?
C1 C2 1.407(7) ?
C1 C13 1.515(7) ?
C2 C3 1.363(8) ?
C2 H2A 0.9300 ?
C3 C4 1.373(8) ?
C3 H3A 0.9300 ?
C4 C5 1.382(7) ?
C4 H4A 0.9300 ?
C5 C6 1.402(7) ?
C5 H5A 0.9300 ?
C6 C7 1.494(7) ?
C7 C8 1.390(7) ?
C7 C12 1.399(7) ?
C8 C9 1.386(7) ?
C8 H8A 0.9300 ?
C9 C10 1.369(8) ?
C9 H9A 0.9300 ?
C10 C11 1.364(7) ?
C10 H10A 0.9300 ?
C11 C12 1.390(6) ?
C11 H11A 0.9300 ?
C12 C14 1.485(7) ?
C15 C16 1.386(7) ?
C15 H15A 0.9300 ?
C16 C17 1.372(8) ?
C16 H16A 0.9300 ?
C17 C18 1.360(8) ?
C17 H17A 0.9300 ?
C18 C19 1.381(7) ?
C18 H18A 0.9300 ?
C19 C20 1.470(7) ?
C20 C21 1.401(7) ?
C21 C22 1.359(8) ?
C21 H21A 0.9300 ?
C22 C23 1.363(8) ?
C22 H22A 0.9300 ?
C23 C24 1.387(7) ?
C23 H23A 0.9300 ?
C24 H24A 0.9300 ?
C25 C30 1.383(7) ?
C25 C26 1.394(6) ?
C25 C38 1.506(6) ?
C26 C27 1.374(7) ?
C26 H26A 0.9300 ?
C27 C28 1.362(8) ?
C27 H27A 0.9300 ?
C28 C29 1.391(7) ?
C28 H28A 0.9300 ?
C29 C30 1.407(7) ?
C29 H29A 0.9300 ?
C30 C31 1.495(7) ?
C31 C32 1.395(7) ?
C31 C36 1.407(6) ?
C32 C33 1.373(7) ?
C32 H32A 0.9300 ?
C33 C34 1.379(8) ?
C33 H33A 0.9300 ?
C34 C35 1.382(7) ?
C34 H34A 0.9300 ?
C35 C36 1.386(6) ?
C35 H35A 0.9300 ?
C36 C37 1.512(7) ?
C39 C40 1.371(8) ?
C39 H39A 0.9300 ?
C40 C41 1.355(10) ?
C40 H40A 0.9300 ?
C41 C42 1.351(9) ?
C41 H41A 0.9300 ?
C42 C43 1.391(7) ?
C42 H42A 0.9300 ?
C43 C44 1.478(8) ?
C44 C45 1.369(8) ?
C45 C46 1.348(9) ?
C45 H45A 0.9300 ?
C46 C47 1.372(9) ?
C46 H46A 0.9300 ?
C47 C48 1.380(9) ?
C47 H47A 0.9300 ?
C48 H48A 0.9300 ?

loop_
_geom_hbond_atom_site_label_D
_geom_hbond_atom_site_label_H
_geom_hbond_atom_site_label_A
_geom_hbond_site_symmetry_A
_geom_hbond_distance_DH
_geom_hbond_distance_HA
_geom_hbond_distance_DA
_geom_hbond_angle_DHA
_geom_hbond_publ_flag
O1W H1WA O3W 2_765 0.85 2.34 2.837(6) 118 yes
O1W H1WB O2W . 0.85 2.35 2.806(6) 114 yes
O2W H2WA O12 2_765 0.85 2.48 2.755(6) 100 yes
O2W H2WB O4W 2_765 0.85 2.47 3.222(9) 147 yes
O3W H3WA O1W 1_455 0.85 2.57 2.917(6) 106 yes
O3W H3WA O13 2_765 0.85 2.55 2.838(6) 101 yes
O5 H5C O2 . 0.85 2.29 2.646(5) 106 yes
O3W H3WB O1W 2_765 0.85 2.16 2.837(6) 136 yes
O6 H6B O4W . 0.85 2.52 3.326(9) 158 yes
O6 H6B O9 . 0.85 2.26 2.674(5) 110 yes
O4W H4WB O2W . 0.85 2.04 2.788(9) 146 yes
O12 H12B O2W 2_765 0.85 2.32 2.755(6) 112 yes
O13 H13A O1 2_765 0.85 1.92 2.613(5) 138 yes
O13 H13B O3W 2_765 0.85 2.16 2.838(6) 136 yes
C17 H17A O4 2_666 0.93 2.51 3.299(7) 142 n
C22 H22A O7 2_766 0.93 2.46 3.211(7) 138 n
C42 H42A O1 1_645 0.93 2.28 3.201(9) 172 n
